data_8104877
loop_
_publ_author_name
'Geng, Yi-Ding'
'Gong, Yi-Xia'

_publ_section_title
;
 Structure of the mixed crystal
 (S)-(6-(bromo/chloro)-2-methoxy-2,6-dihydroquinolin-3-yl)(phenyl)methanol,
 C17H14Br0.5Cl0.5NO2
;
_journal_issue 1
_journal_name_full 'Zeitschrift f\"ur Kristallographie - New Crystal Structures'
_journal_page_first 43
_journal_page_last 44
_journal_paper_doi 10.1515/ncrs-2020-0447
_journal_volume 236
_journal_year 2021
_chemical_formula_moiety 'C17 H14 Br0.5 Cl0.5 N O2'
_chemical_formula_sum 'C17 H14 Br0.5 Cl0.5 N O2'
_chemical_formula_weight 321.97
_space_group_crystal_system monoclinic
_space_group_IT_number 14
_space_group_name_Hall '-P 2yn'
_space_group_name_H-M_alt 'P 1 21/n 1'
_atom_sites_solution_hydrogens mixed
_cell_angle_alpha 90
_cell_angle_beta 104.8900(10)
_cell_angle_gamma 90
_cell_formula_units_Z 4
_cell_length_a 11.7324(5)
_cell_length_b 7.4663(3)
_cell_length_c 17.2211(8)
_cell_measurement_reflns_used 2277
_cell_measurement_temperature 296(2)
_cell_measurement_theta_max 24.11
_cell_measurement_theta_min 2.42
_cell_volume 1457.87(11)
_computing_molecular_graphics 'Olex2 (Dolomanov et al., 2009)'
_computing_publication_material 'Olex2 (Dolomanov et al., 2009)'
_computing_structure_refinement 'SHELXL-2014/7 (Sheldrick, 2014)'
_diffrn_ambient_temperature 296(2)
_diffrn_measured_fraction_theta_full 0.999
_diffrn_measured_fraction_theta_max 0.996
_diffrn_measurement_device_type CCD
_diffrn_radiation_type MoK\a
_diffrn_radiation_wavelength 0.71073
_diffrn_reflns_av_R_equivalents 0.0246
_diffrn_reflns_av_unetI/netI 0.0244
_diffrn_reflns_Laue_measured_fraction_full 0.999
_diffrn_reflns_Laue_measured_fraction_max 0.996
_diffrn_reflns_limit_h_max 14
_diffrn_reflns_limit_h_min -11
_diffrn_reflns_limit_k_max 9
_diffrn_reflns_limit_k_min -8
_diffrn_reflns_limit_l_max 20
_diffrn_reflns_limit_l_min -20
_diffrn_reflns_number 9234
_diffrn_reflns_point_group_measured_fraction_full 0.999
_diffrn_reflns_point_group_measured_fraction_max 0.996
_diffrn_reflns_theta_full 25.242
_diffrn_reflns_theta_max 25.380
_diffrn_reflns_theta_min 1.896
_exptl_absorpt_coefficient_mu 1.544
_exptl_crystal_density_diffrn 1.467
_exptl_crystal_description block
_exptl_crystal_F_000 660
_exptl_crystal_size_max 0.22
_exptl_crystal_size_mid 0.2
_exptl_crystal_size_min 0.18
_refine_diff_density_max 0.287
_refine_diff_density_min -0.406
_refine_diff_density_rms 0.037
_refine_ls_extinction_coef 0.0013(3)
_refine_ls_extinction_expression Fc^*^=kFc[1+0.001xFc^2^\l^3^/sin(2\q)]^-1/4^
_refine_ls_extinction_method 'SHELXL-2014/7 (Sheldrick 2014'
_refine_ls_goodness_of_fit_ref 0.997
_refine_ls_hydrogen_treatment mixed
_refine_ls_matrix_type full
_refine_ls_number_parameters 200
_refine_ls_number_reflns 2657
_refine_ls_number_restraints 0
_refine_ls_restrained_S_all 0.997
_refine_ls_R_factor_all 0.0507
_refine_ls_R_factor_gt 0.0334
_refine_ls_shift/su_max 0.002
_refine_ls_shift/su_mean 0.000
_refine_ls_structure_factor_coef Fsqd
_refine_ls_weighting_details 'w=1/[\s^2^(Fo^2^)+(0.0165P)^2^+0.9000P] where P=(Fo^2^+2Fc^2^)/3'
_refine_ls_weighting_scheme calc
_refine_ls_wR_factor_gt 0.0641
_refine_ls_wR_factor_ref 0.0693
_reflns_Friedel_coverage 0.000
_reflns_Friedel_fraction_full .
_reflns_Friedel_fraction_max .
_reflns_number_gt 2002
_reflns_number_total 2657
_reflns_threshold_expression 'I > 2\s(I)'
_cod_data_source_file suppl_j_ncrs-2020-0447_suppl.cif
_cod_data_source_block d3
_cod_original_formula_sum 'C17 H14 Br0.50 Cl0.50 N O2'
_cod_database_code 8104877
_shelx_space_group_comment
;
The symmetry employed for this shelxl refinement is uniquely defined
by the following loop, which should always be used as a source of
symmetry information in preference to the above space-group names.
They are only intended as comments.
;
_shelx_estimated_absorpt_t_max 0.769
_shelx_estimated_absorpt_t_min 0.728
_olex2_refinement_description
;
1. Shared sites
{Cl1, Br1}
2. Others
 Fixed Sof: Br1(0.5) Cl1(0.5)
 Fixed Uiso: H2(0.062) H3(0.056) H6(0.055) H7(0.045) H10A(0.085) H10B(0.085)
 H10C(0.085) H13(0.055) H14(0.073) H15(0.072) H16(0.065) H17(0.05)
 Fixed X: H2(1.2426) H3(1.0408) H6(1.2216) H7(1.0204) H10A(0.6824)
 H10B(0.5654) H10C(0.6614) H13(0.5577) H14(0.4681) H15(0.5782) H16(0.7801)
 H17(0.871)
 Fixed Y: H2(1.3173) H3(1.3414) H6(0.7923) H7(0.6507) H10A(1.1872)
 H10B(1.1172) H10C(1.2103) H13(0.6358) H14(0.5431) H15(0.4247) H16(0.4045)
 H17(0.499)
 Fixed Z: H2(0.1761) H3(0.1379) H6(0.126) H7(0.0763) H10A(0.0987) H10B(0.0404)
 H10C(0.0056) H13(0.0415) H14(0.1392) H15(0.2578) H16(0.2808) H17(0.1844)
;

loop_
_space_group_symop_operation_xyz
'x, y, z'
'-x+1/2, y+1/2, -z+1/2'
'-x, -y, -z'
'x-1/2, -y-1/2, z-1/2'

loop_
_atom_site_label
_atom_site_type_symbol
_atom_site_fract_x
_atom_site_fract_y
_atom_site_fract_z
_atom_site_U_iso_or_equiv
_atom_site_adp_type
_atom_site_occupancy
_atom_site_site_symmetry_order
_atom_site_calc_flag
_atom_site_refinement_flags_posn
_atom_site_refinement_flags_adp
_atom_site_refinement_flags_occupancy
_atom_site_disorder_assembly
_atom_site_disorder_group
Br1 Br 1.41206(3) 1.04035(6) 0.18054(3) 0.07752(18) Uani 0.5 1 d . . P . .
Cl1 Cl 1.41206(3) 1.04035(6) 0.18054(3) 0.07752(18) Uani 0.5 1 d . . P . .
O1 O 0.84304(15) 0.4759(2) 0.01229(11) 0.0548(4) Uani 1 1 d . . . . .
H1 H 0.843(3) 0.379(4) 0.0451(18) 0.107(11) Uiso 1 1 d . . . . .
N2 N 0.88432(14) 1.1003(2) 0.08544(10) 0.0356(4) Uani 1 1 d . . . . .
O2 O 0.70300(11) 0.96332(17) 0.04293(9) 0.0414(4) Uani 1 1 d . . . . .
C1 C 1.24940(18) 1.0518(3) 0.15357(13) 0.0493(6) Uani 1 1 d . . . . .
C2 C 1.19650(19) 1.2169(3) 0.15795(13) 0.0513(6) Uani 1 1 d . . . . .
H2 H 1.2426 1.3173 0.1761 0.062 Uiso 1 1 calc R U . . .
C3 C 1.07620(19) 1.2308(3) 0.13540(13) 0.0467(6) Uani 1 1 d . . . . .
H3 H 1.0408 1.3414 0.1379 0.056 Uiso 1 1 calc R U . . .
C4 C 1.00544(17) 1.0799(2) 0.10843(11) 0.0340(4) Uani 1 1 d . . . . .
C5 C 1.06005(17) 0.9130(3) 0.10586(12) 0.0354(5) Uani 1 1 d . . . . .
C6 C 1.18443(18) 0.9014(3) 0.12836(13) 0.0461(5) Uani 1 1 d . . . . .
H6 H 1.2216 0.7923 0.1260 0.055 Uiso 1 1 calc R U . . .
C7 C 0.98660(17) 0.7620(3) 0.07995(12) 0.0377(5) Uani 1 1 d . . . . .
H7 H 1.0204 0.6507 0.0763 0.045 Uiso 1 1 calc R U . . .
C8 C 0.86783(16) 0.7786(2) 0.06057(11) 0.0317(4) Uani 1 1 d . . . . .
C9 C 0.82178(16) 0.9555(2) 0.06403(11) 0.0319(4) Uani 1 1 d . . . . .
C10 C 0.64854(19) 1.1335(3) 0.04726(16) 0.0568(7) Uani 1 1 d . . . . .
H10A H 0.6824 1.1872 0.0987 0.085 Uiso 1 1 calc R U . . .
H10B H 0.5654 1.1172 0.0404 0.085 Uiso 1 1 calc R U . . .
H10C H 0.6614 1.2103 0.0056 0.085 Uiso 1 1 calc R U . . .
C11 C 0.78257(17) 0.6236(2) 0.03587(12) 0.0350(5) Uani 1 1 d . . . . .
H11 H 0.7160(15) 0.651(2) -0.0170(10) 0.025(5) Uiso 1 1 d . . . . .
C12 C 0.72397(16) 0.5738(2) 0.10156(11) 0.0321(4) Uani 1 1 d . . . . .
C13 C 0.60314(18) 0.5884(3) 0.08942(14) 0.0456(5) Uani 1 1 d . . . . .
H13 H 0.5577 0.6358 0.0415 0.055 Uiso 1 1 calc R U . . .
C14 C 0.5494(2) 0.5329(3) 0.14807(17) 0.0605(7) Uani 1 1 d . . . . .
H14 H 0.4681 0.5431 0.1392 0.073 Uiso 1 1 calc R U . . .
C15 C 0.6149(2) 0.4633(3) 0.21893(16) 0.0603(7) Uani 1 1 d . . . . .
H15 H 0.5782 0.4247 0.2578 0.072 Uiso 1 1 calc R U . . .
C16 C 0.7352(2) 0.4507(3) 0.23245(14) 0.0546(6) Uani 1 1 d . . . . .
H16 H 0.7801 0.4045 0.2808 0.065 Uiso 1 1 calc R U . . .
C17 C 0.78936(19) 0.5066(3) 0.17443(12) 0.0418(5) Uani 1 1 d . . . . .
H17 H 0.8710 0.4990 0.1844 0.050 Uiso 1 1 calc R U . . .

loop_
_atom_site_aniso_label
_atom_site_aniso_U_11
_atom_site_aniso_U_22
_atom_site_aniso_U_33
_atom_site_aniso_U_23
_atom_site_aniso_U_13
_atom_site_aniso_U_12
Br1 0.03571(19) 0.1015(4) 0.0867(3) 0.0138(2) 0.00001(18) -0.0088(2)
Cl1 0.03571(19) 0.1015(4) 0.0867(3) 0.0138(2) 0.00001(18) -0.0088(2)
O1 0.0764(11) 0.0288(8) 0.0718(12) -0.0081(8) 0.0418(9) -0.0001(8)
N2 0.0389(9) 0.0256(9) 0.0427(10) -0.0012(7) 0.0111(8) -0.0030(7)
O2 0.0340(7) 0.0252(7) 0.0624(9) -0.0028(7) 0.0075(7) 0.0003(6)
C1 0.0360(11) 0.0651(16) 0.0440(13) 0.0058(12) 0.0051(10) -0.0095(11)
C2 0.0486(14) 0.0531(15) 0.0481(14) -0.0034(11) 0.0050(11) -0.0168(11)
C3 0.0475(13) 0.0380(12) 0.0531(14) -0.0050(10) 0.0101(11) -0.0090(10)
C4 0.0381(11) 0.0323(11) 0.0323(11) 0.0004(8) 0.0104(9) -0.0045(9)
C5 0.0363(10) 0.0359(11) 0.0354(11) 0.0025(9) 0.0116(9) -0.0020(9)
C6 0.0403(12) 0.0480(13) 0.0514(14) 0.0066(11) 0.0140(10) 0.0039(10)
C7 0.0432(12) 0.0289(10) 0.0442(12) 0.0011(9) 0.0170(10) 0.0028(9)
C8 0.0389(11) 0.0258(10) 0.0328(11) 0.0009(8) 0.0138(9) -0.0012(8)
C9 0.0357(10) 0.0273(10) 0.0329(11) 0.0016(8) 0.0091(8) -0.0001(9)
C10 0.0389(12) 0.0314(12) 0.096(2) -0.0056(12) 0.0105(12) 0.0046(10)
C11 0.0427(11) 0.0249(10) 0.0394(12) -0.0054(8) 0.0140(10) -0.0033(9)
C12 0.0391(10) 0.0191(9) 0.0395(11) -0.0049(8) 0.0126(9) -0.0038(8)
C13 0.0407(12) 0.0394(12) 0.0563(14) 0.0014(10) 0.0115(11) 0.0006(10)
C14 0.0459(13) 0.0612(16) 0.083(2) -0.0069(14) 0.0316(14) -0.0067(12)
C15 0.0763(18) 0.0580(15) 0.0584(16) -0.0075(13) 0.0387(14) -0.0173(14)
C16 0.0739(17) 0.0493(14) 0.0408(14) 0.0000(11) 0.0153(12) -0.0115(13)
C17 0.0428(12) 0.0395(12) 0.0425(12) -0.0036(10) 0.0096(10) -0.0032(10)

loop_
_atom_type_symbol
_atom_type_description
_atom_type_scat_dispersion_real
_atom_type_scat_dispersion_imag
_atom_type_scat_source
C C 0.0033 0.0016 'International Tables Vol C Tables 4.2.6.8 and 6.1.1.4'
H H 0.0000 0.0000 'International Tables Vol C Tables 4.2.6.8 and 6.1.1.4'
N N 0.0061 0.0033 'International Tables Vol C Tables 4.2.6.8 and 6.1.1.4'
O O 0.0106 0.0060 'International Tables Vol C Tables 4.2.6.8 and 6.1.1.4'
Cl Cl 0.1484 0.1585 'International Tables Vol C Tables 4.2.6.8 and 6.1.1.4'
Br Br -0.2901 2.4595 'International Tables Vol C Tables 4.2.6.8 and 6.1.1.4'

loop_
_geom_angle_atom_site_label_1
_geom_angle_atom_site_label_2
_geom_angle_atom_site_label_3
_geom_angle
_geom_angle_site_symmetry_1
_geom_angle_site_symmetry_3
C9 N2 C4 116.85(16) . .
C9 O2 C10 117.91(15) . .
C2 C1 Br1 118.29(17) . .
C6 C1 Br1 119.94(18) . .
C6 C1 C2 121.7(2) . .
C3 C2 C1 119.6(2) . .
C2 C3 C4 120.8(2) . .
N2 C4 C3 118.87(18) . .
N2 C4 C5 122.10(17) . .
C3 C4 C5 119.03(18) . .
C4 C5 C6 119.48(18) . .
C4 C5 C7 117.96(17) . .
C6 C5 C7 122.56(19) . .
C1 C6 C5 119.4(2) . .
C8 C7 C5 120.53(18) . .
C7 C8 C9 116.73(17) . .
C7 C8 C11 124.20(17) . .
C9 C8 C11 119.07(16) . .
N2 C9 O2 120.50(17) . .
N2 C9 C8 125.74(17) . .
O2 C9 C8 113.76(16) . .
O1 C11 C8 109.23(16) . .
O1 C11 C12 112.21(16) . .
C12 C11 C8 111.79(16) . .
C13 C12 C11 120.84(18) . .
C13 C12 C17 118.22(19) . .
C17 C12 C11 120.91(18) . .
C12 C13 C14 120.5(2) . .
C15 C14 C13 120.6(2) . .
C14 C15 C16 119.7(2) . .
C15 C16 C17 120.1(2) . .
C16 C17 C12 121.0(2) . .

loop_
_geom_bond_atom_site_label_1
_geom_bond_atom_site_label_2
_geom_bond_distance
_geom_bond_site_symmetry_2
Br1 C1 1.846(2) .
O1 C11 1.426(2) .
N2 C4 1.382(2) .
N2 C9 1.305(2) .
O2 C9 1.348(2) .
O2 C10 1.433(2) .
C1 C2 1.391(3) .
C1 C6 1.364(3) .
C2 C3 1.368(3) .
C3 C4 1.406(3) .
C4 C5 1.407(3) .
C5 C6 1.413(3) .
C5 C7 1.420(3) .
C7 C8 1.353(3) .
C8 C9 1.434(3) .
C8 C11 1.518(3) .
C11 C12 1.513(3) .
C12 C13 1.383(3) .
C12 C17 1.386(3) .
C13 C14 1.385(3) .
C14 C15 1.367(4) .
C15 C16 1.373(3) .
C16 C17 1.380(3) .
